data_2209148
loop_
_publ_author_name
'Carducci, Michael D.'
'Gu, Xuyuan'
'Cole, Jenine R.'
'Hruby, Victor J.'

_publ_section_title
'[<i>N</i>-({(<i>R</i>)-2-[(<i>N</i>-Benzylprolyl)amino]phenyl}phenylmethylene)-2(<i>S</i>)-(pent-4-enyl)glycinato]nickel(II)'
_journal_coeditor_code DN2019
_journal_issue 6
_journal_name_full 'Acta Crystallographica Section E'
_journal_page_first m1219
_journal_page_last m1220
_journal_paper_doi 10.1107/S160053680601244X
_journal_volume 62
_journal_year 2006
_chemical_formula_iupac '[Ni (C32 H33 N3 O3)]'
_chemical_formula_moiety 'C32 H33 N3 Ni O3'
_chemical_formula_sum 'C32 H33 N3 Ni O3'
_chemical_formula_weight 566.32
_chemical_name_common (S)-pent-4-enylglycine-Ni-(R)-BPB
_chemical_name_systematic
;
[N-({(R)-2-[(N-Benzylprolyl)amino]phenyl}phenylmethylene)-2(S)-
(pent-4-enyl)glycinato]nickel(II)
;
_space_group_IT_number 19
_symmetry_cell_setting orthorhombic
_symmetry_space_group_name_Hall 'P 2ac 2ab'
_symmetry_space_group_name_H-M 'P 21 21 21'
_atom_sites_solution_hydrogens geom
_atom_sites_solution_primary direct
_atom_sites_solution_secondary difmap
_audit_creation_method SHELXL-97
_cell_angle_alpha 90.00
_cell_angle_beta 90.00
_cell_angle_gamma 90.00
_cell_formula_units_Z 4
_cell_length_a 9.8595(9)
_cell_length_b 14.6480(14)
_cell_length_c 18.3738(17)
_cell_measurement_reflns_used 5724
_cell_measurement_temperature 173(2)
_cell_measurement_theta_max 19.29
_cell_measurement_theta_min 2.22
_cell_volume 2653.6(4)
_computing_cell_refinement 'SAINT (Bruker, 2005)'
_computing_data_collection 'SMART (Bruker, 1997)'
_computing_data_reduction SAINT
_computing_molecular_graphics 'SHELXTL (Bruker, 1997)'
_computing_publication_material SHELXTL
_computing_structure_refinement 'SHELXL97 (Sheldrick, 1997)'
_computing_structure_solution 'SHELXS97 (Sheldrick, 1997)'
_diffrn_ambient_temperature 173(2)
_diffrn_measured_fraction_theta_full 0.992
_diffrn_measured_fraction_theta_max 0.992
_diffrn_measurement_device_type 'Bruker SMART CCD area-detector'
_diffrn_measurement_method '\f and \w'
_diffrn_radiation_monochromator graphite
_diffrn_radiation_source 'fine-focus sealed tube'
_diffrn_radiation_type MoK\a
_diffrn_radiation_wavelength 0.71073
_diffrn_reflns_av_R_equivalents 0.0703
_diffrn_reflns_av_sigmaI/netI 0.0660
_diffrn_reflns_limit_h_max 13
_diffrn_reflns_limit_h_min -13
_diffrn_reflns_limit_k_max 19
_diffrn_reflns_limit_k_min -19
_diffrn_reflns_limit_l_max 24
_diffrn_reflns_limit_l_min -24
_diffrn_reflns_number 38303
_diffrn_reflns_theta_full 28.04
_diffrn_reflns_theta_max 28.04
_diffrn_reflns_theta_min 1.78
_diffrn_standards_decay_% 0.19
_diffrn_standards_interval_time 1636
_diffrn_standards_number 48
_exptl_absorpt_coefficient_mu 0.771
_exptl_absorpt_correction_T_max 0.9625
_exptl_absorpt_correction_T_min 0.8247
_exptl_absorpt_correction_type multi-scan
_exptl_absorpt_process_details '(SADABS; Sheldrick, 2004)'
_exptl_crystal_colour orange
_exptl_crystal_density_diffrn 1.418
_exptl_crystal_density_method 'not measured'
_exptl_crystal_description plate
_exptl_crystal_F_000 1192
_exptl_crystal_size_max 0.26
_exptl_crystal_size_mid 0.19
_exptl_crystal_size_min 0.05
_refine_diff_density_max 0.911
_refine_diff_density_min -0.331
_refine_ls_abs_structure_details 'Flack (1983)'
_refine_ls_abs_structure_Flack 0.002(11)
_refine_ls_extinction_method none
_refine_ls_goodness_of_fit_ref 1.042
_refine_ls_hydrogen_treatment constr
_refine_ls_matrix_type full
_refine_ls_number_parameters 383
_refine_ls_number_reflns 6366
_refine_ls_number_restraints 507
_refine_ls_restrained_S_all 1.005
_refine_ls_R_factor_all 0.0668
_refine_ls_R_factor_gt 0.0479
_refine_ls_shift/su_max 0.001
_refine_ls_shift/su_mean 0.000
_refine_ls_structure_factor_coef Fsqd
_refine_ls_weighting_details 'calc w=1/[\s^2^(Fo^2^)+(0.0365P)^2^] where P=(Fo^2^+2Fc^2^)/3'
_refine_ls_weighting_scheme calc
_refine_ls_wR_factor_gt 0.0777
_refine_ls_wR_factor_ref 0.0824
_reflns_number_gt 5252
_reflns_number_total 6366
_reflns_threshold_expression I>2\s(I)
_cod_data_source_file dn2019.cif
_cod_data_source_block 3
_cod_database_code 2209148
_cod_database_fobs_code 2209148

loop_
_symmetry_equiv_pos_as_xyz
'x, y, z'
'-x+1/2, -y, z+1/2'
'-x, y+1/2, -z+1/2'
'x+1/2, -y+1/2, -z'

loop_
_atom_site_type_symbol
_atom_site_label
_atom_site_fract_x
_atom_site_fract_y
_atom_site_fract_z
_atom_site_U_iso_or_equiv
_atom_site_adp_type
_atom_site_calc_flag
_atom_site_refinement_flags
_atom_site_occupancy
_atom_site_disorder_assembly
_atom_site_disorder_group
Ni Ni1 0.71066(3) 0.83561(2) 0.832876(17) 0.01881(8) Uani d U 1 . .
N N2 0.5580(2) 0.76943(14) 0.79204(11) 0.0208(5) Uani d U 1 B .
C C3 0.4529(3) 0.75783(18) 0.85230(14) 0.0267(6) Uani d U 1 . .
H H3A 0.4725 0.7997 0.8933 0.032 Uiso calc R 1 . .
H H3B 0.3608 0.7710 0.8337 0.032 Uiso calc R 1 . .
C C4 0.4634(3) 0.6595(2) 0.87671(15) 0.0365(7) Uani d U 1 . .
H H4A 0.3761 0.6375 0.8967 0.044 Uiso calc R 1 . .
H H4B 0.5351 0.6519 0.9139 0.044 Uiso calc R 1 . .
C C5 0.4995(3) 0.60986(19) 0.80714(16) 0.0334(7) Uani d U 1 . .
H H5A 0.4190 0.6020 0.7755 0.040 Uiso calc R 1 . .
H H5B 0.5397 0.5493 0.8175 0.040 Uiso calc R 1 . .
C C6 0.6030(3) 0.67392(18) 0.77249(13) 0.0241(6) Uani d U 1 . .
H H6A 0.6040 0.6659 0.7184 0.029 Uiso calc R 1 . .
C C7 0.4883(3) 0.81508(18) 0.72867(14) 0.0271(6) Uani d U 1 . .
H H7A 0.4037 0.7812 0.7180 0.033 Uiso calc R 1 A 1
H H7B 0.4621 0.8776 0.7436 0.033 Uiso calc R 1 A 1
C C8A 0.5683(9) 0.8216(7) 0.6607(5) 0.026(3) Uani d PGU 0.42(2) B 1
C C9A 0.5114(10) 0.7846(7) 0.5981(6) 0.028(2) Uani d PGU 0.42(2) B 1
H H9A 0.4262 0.7544 0.6005 0.034 Uiso calc PR 0.42(2) B 1
C C10A 0.5789(12) 0.7919(6) 0.5319(5) 0.034(2) Uani d PGU 0.42(2) B 1
H H10A 0.5400 0.7666 0.4891 0.041 Uiso calc PR 0.42(2) B 1
C C11A 0.7035(9) 0.8361(8) 0.5284(5) 0.037(3) Uani d PGU 0.42(2) B 1
H H11A 0.7496 0.8411 0.4832 0.045 Uiso calc PR 0.42(2) B 1
C C12A 0.7605(8) 0.8731(13) 0.5910(6) 0.047(3) Uani d PGU 0.42(2) B 1
H H12A 0.8456 0.9033 0.5886 0.057 Uiso calc PR 0.42(2) B 1
C C13A 0.6929(11) 0.8658(12) 0.6571(5) 0.047(3) Uani d PGU 0.42(2) B 1
H H13A 0.7318 0.8911 0.6999 0.056 Uiso calc PR 0.42(2) B 1
C C8B 0.5775(8) 0.8295(4) 0.6604(4) 0.029(2) Uani d PGU 0.58(2) B 2
C C9B 0.5646(14) 0.7734(4) 0.5997(4) 0.047(2) Uani d PGU 0.58(2) B 2
H H9B 0.5014 0.7244 0.6001 0.057 Uiso calc PR 0.58(2) B 2
C C10B 0.6442(16) 0.7889(4) 0.5385(4) 0.053(3) Uani d PGU 0.58(2) B 2
H H10B 0.6354 0.7506 0.4971 0.064 Uiso calc PR 0.58(2) B 2
C C11B 0.7367(10) 0.8606(6) 0.5379(4) 0.053(3) Uani d PGU 0.58(2) B 2
H H11B 0.7910 0.8712 0.4961 0.064 Uiso calc PR 0.58(2) B 2
C C12B 0.7495(6) 0.9167(7) 0.5986(4) 0.046(2) Uani d PGU 0.58(2) B 2
H H12B 0.8127 0.9656 0.5982 0.055 Uiso calc PR 0.58(2) B 2
C C13B 0.6700(7) 0.9012(6) 0.6598(3) 0.0302(16) Uani d PGU 0.58(2) B 2
H H13B 0.6787 0.9395 0.7012 0.036 Uiso calc PR 0.58(2) B 2
C C14 0.7417(2) 0.65448(17) 0.80400(13) 0.0226(6) Uani d U 1 . .
O O15 0.7940(2) 0.58001(11) 0.79221(10) 0.0340(5) Uani d U 1 . .
N N16 0.7938(2) 0.72391(12) 0.84562(10) 0.0198(4) Uani d U 1 . .
C C17 0.9039(3) 0.70789(17) 0.89119(14) 0.0214(6) Uani d U 1 . .
C C18 0.9252(3) 0.62046(18) 0.92209(14) 0.0277(6) Uani d U 1 . .
H H18A 0.8620 0.5730 0.9124 0.033 Uiso calc R 1 . .
C C19 1.0357(3) 0.60252(19) 0.96602(15) 0.0327(7) Uani d U 1 . .
H H19A 1.0470 0.5434 0.9864 0.039 Uiso calc R 1 . .
C C20 1.1301(3) 0.6701(2) 0.98054(13) 0.0298(6) Uani d U 1 . .
H H20A 1.2090 0.6569 1.0083 0.036 Uiso calc R 1 . .
C C21 1.1079(3) 0.75683(19) 0.95425(14) 0.0248(6) Uani d U 1 . .
H H21A 1.1717 0.8034 0.9653 0.030 Uiso calc R 1 . .
C C22 0.9936(3) 0.77882(18) 0.91145(13) 0.0197(5) Uani d U 1 . .
C C23 0.9706(2) 0.87542(17) 0.89464(13) 0.0188(5) Uani d U 1 . .
N N24 0.85693(19) 0.90381(13) 0.86691(11) 0.0184(5) Uani d U 1 . .
C C25 1.0804(3) 0.94096(18) 0.91424(14) 0.0238(6) Uani d U 1 . .
C C26 1.1944(3) 0.94794(18) 0.87016(15) 0.0295(6) Uani d U 1 . .
H H26A 1.2001 0.9127 0.8268 0.035 Uiso calc R 1 . .
C C27 1.2991(3) 1.00546(19) 0.88876(19) 0.0446(8) Uani d U 1 . .
H H27A 1.3771 1.0095 0.8586 0.054 Uiso calc R 1 . .
C C28 1.2905(4) 1.0573(2) 0.9514(2) 0.0514(9) Uani d U 1 . .
H H28A 1.3627 1.0970 0.9643 0.062 Uiso calc R 1 . .
C C29 1.1785(3) 1.0516(2) 0.9948(2) 0.0492(9) Uani d U 1 . .
H H29A 1.1734 1.0875 1.0377 0.059 Uiso calc R 1 . .
C C30 1.0722(3) 0.99409(19) 0.97690(16) 0.0345(7) Uani d U 1 . .
H H30A 0.9942 0.9909 1.0072 0.041 Uiso calc R 1 . .
C C31 0.8344(2) 1.00268(16) 0.85478(13) 0.0186(6) Uani d U 1 . .
H H31A 0.8722 1.0381 0.8966 0.022 Uiso calc R 1 . .
C C32 0.6820(2) 1.01650(16) 0.85096(13) 0.0207(6) Uani d U 1 . .
O O33 0.61453(15) 0.94487(11) 0.83012(10) 0.0238(4) Uani d U 1 . .
O O34 0.62993(18) 1.09034(12) 0.86489(10) 0.0306(5) Uani d U 1 . .
C C35 0.9015(3) 1.03466(17) 0.78335(14) 0.0232(6) Uani d U 1 . .
H H35A 0.9991 1.0188 0.7851 0.028 Uiso calc R 1 . .
H H35B 0.8607 1.0004 0.7424 0.028 Uiso calc R 1 . .
C C36 0.8883(3) 1.13626(17) 0.76777(14) 0.0253(6) Uani d U 1 . .
H H36A 0.7909 1.1523 0.7658 0.030 Uiso calc R 1 . .
H H36B 0.9277 1.1491 0.7193 0.030 Uiso calc R 1 . .
C C37 0.9576(3) 1.19700(17) 0.82371(16) 0.0335(7) Uani d U 1 . .
H H37A 0.9131 1.1883 0.8715 0.040 Uiso calc R 1 . .
H H37B 1.0535 1.1780 0.8286 0.040 Uiso calc R 1 . .
C C38 0.9525(3) 1.2957(2) 0.80386(17) 0.0382(8) Uani d U 1 . .
H H38A 1.0085 1.3153 0.7648 0.046 Uiso calc R 1 . .
C C39 0.8777(3) 1.35715(19) 0.83570(18) 0.0464(8) Uani d U 1 . .
H H39A 0.8203 1.3404 0.8750 0.056 Uiso calc R 1 . .
H H39B 0.8805 1.4188 0.8196 0.056 Uiso calc R 1 . .

loop_
_atom_site_aniso_label
_atom_site_aniso_U_11
_atom_site_aniso_U_22
_atom_site_aniso_U_33
_atom_site_aniso_U_12
_atom_site_aniso_U_13
_atom_site_aniso_U_23
Ni1 0.01816(15) 0.01669(14) 0.02159(15) 0.00071(14) -0.00042(15) -0.00035(15)
N2 0.0230(12) 0.0199(11) 0.0196(11) -0.0006(9) -0.0011(9) -0.0020(9)
C3 0.0240(14) 0.0300(15) 0.0260(16) -0.0064(12) 0.0040(12) -0.0040(11)
C4 0.0289(15) 0.0408(17) 0.0397(17) -0.0051(15) 0.0045(13) 0.0076(16)
C5 0.0309(15) 0.0217(15) 0.0477(18) -0.0058(12) -0.0079(14) 0.0015(13)
C6 0.0314(14) 0.0224(14) 0.0185(13) -0.0028(12) -0.0006(11) -0.0023(12)
C7 0.0247(14) 0.0246(16) 0.0320(15) -0.0041(11) -0.0080(12) 0.0041(12)
C8A 0.035(7) 0.016(6) 0.026(5) -0.004(5) -0.007(5) 0.013(5)
C9A 0.040(5) 0.019(4) 0.026(4) 0.008(4) -0.003(4) 0.002(3)
C10A 0.041(6) 0.036(5) 0.024(4) 0.012(4) -0.001(4) 0.003(4)
C11A 0.054(5) 0.030(5) 0.028(4) 0.000(6) 0.002(4) 0.015(4)
C12A 0.033(5) 0.076(9) 0.033(5) -0.014(5) 0.001(4) 0.017(6)
C13A 0.046(6) 0.069(9) 0.026(4) -0.016(6) -0.007(4) -0.003(5)
C8B 0.037(5) 0.029(5) 0.022(4) 0.009(4) -0.008(4) 0.001(4)
C9B 0.084(7) 0.023(4) 0.035(4) -0.007(4) -0.003(4) 0.003(3)
C10B 0.109(10) 0.023(4) 0.027(4) 0.012(5) 0.013(5) 0.002(3)
C11B 0.081(6) 0.044(5) 0.035(4) 0.015(4) 0.022(4) 0.020(3)
C12B 0.052(4) 0.041(5) 0.044(4) 0.000(3) -0.001(3) 0.015(4)
C13B 0.029(3) 0.033(4) 0.029(3) 0.002(3) -0.005(2) 0.011(3)
C14 0.0232(13) 0.0192(13) 0.0253(13) -0.0008(11) 0.0080(10) 0.0007(11)
O15 0.0327(10) 0.0207(10) 0.0488(12) 0.0038(10) -0.0003(11) -0.0094(9)
N16 0.0181(9) 0.0166(9) 0.0247(12) 0.0003(9) 0.0009(11) 0.0008(9)
C17 0.0211(14) 0.0205(13) 0.0226(14) 0.0033(11) 0.0064(11) 0.0013(11)
C18 0.0291(15) 0.0233(14) 0.0308(16) -0.0005(12) 0.0024(13) 0.0046(12)
C19 0.0439(17) 0.0248(15) 0.0293(16) 0.0129(14) 0.0019(14) 0.0061(13)
C20 0.0300(15) 0.0368(16) 0.0224(14) 0.0108(15) -0.0024(12) 0.0044(14)
C21 0.0236(14) 0.0291(15) 0.0216(14) 0.0027(12) -0.0018(12) -0.0009(12)
C22 0.0199(13) 0.0221(13) 0.0169(13) 0.0034(11) 0.0035(11) 0.0018(11)
C23 0.0206(13) 0.0213(13) 0.0144(12) 0.0003(11) 0.0045(11) -0.0016(11)
N24 0.0187(10) 0.0148(11) 0.0216(11) -0.0010(9) 0.0018(9) 0.0006(9)
C25 0.0225(14) 0.0219(14) 0.0270(15) 0.0035(11) -0.0072(12) 0.0041(12)
C26 0.0191(14) 0.0321(15) 0.0373(16) 0.0015(13) -0.0025(13) 0.0052(13)
C27 0.0216(14) 0.0411(18) 0.071(2) -0.0060(16) -0.0036(17) 0.0183(17)
C28 0.0353(18) 0.0314(17) 0.088(3) -0.0081(18) -0.024(2) -0.0012(18)
C29 0.053(2) 0.0344(18) 0.061(2) 0.0033(16) -0.0261(17) -0.0167(17)
C30 0.0353(16) 0.0327(17) 0.0355(17) 0.0034(14) -0.0076(14) -0.0040(14)
C31 0.0213(12) 0.0161(12) 0.0186(13) -0.0002(10) -0.0001(10) 0.0000(10)
C32 0.0231(14) 0.0185(13) 0.0206(14) 0.0027(10) 0.0020(10) 0.0025(11)
O33 0.0191(8) 0.0192(9) 0.0332(10) 0.0027(7) -0.0017(9) -0.0033(9)
O34 0.0269(10) 0.0235(10) 0.0413(12) 0.0060(8) 0.0024(9) -0.0071(9)
C35 0.0222(14) 0.0217(14) 0.0256(15) 0.0002(11) 0.0029(12) -0.0026(11)
C36 0.0228(14) 0.0232(14) 0.0298(15) 0.0004(11) 0.0011(12) 0.0073(11)
C37 0.0406(16) 0.0246(13) 0.0354(17) 0.0002(12) -0.0004(15) -0.0009(13)
C38 0.0478(19) 0.0278(16) 0.0391(18) -0.0033(15) 0.0111(15) 0.0002(14)
C39 0.066(2) 0.0311(17) 0.0427(18) 0.0025(15) 0.0088(19) 0.0012(16)

loop_
_atom_type_symbol
_atom_type_description
_atom_type_scat_dispersion_real
_atom_type_scat_dispersion_imag
_atom_type_scat_source
C C 0.0033 0.0016 'International Tables Vol C Tables 4.2.6.8 and 6.1.1.4'
H H 0.0000 0.0000 'International Tables Vol C Tables 4.2.6.8 and 6.1.1.4'
N N 0.0061 0.0033 'International Tables Vol C Tables 4.2.6.8 and 6.1.1.4'
O O 0.0106 0.0060 'International Tables Vol C Tables 4.2.6.8 and 6.1.1.4'
Ni Ni 0.3393 1.1124 'International Tables Vol C Tables 4.2.6.8 and 6.1.1.4'

loop_
_geom_angle_atom_site_label_1
_geom_angle_atom_site_label_2
_geom_angle_atom_site_label_3
_geom_angle
N16 Ni1 O33 173.01(9)
N16 Ni1 N24 95.11(9)
O33 Ni1 N24 86.69(8)
N16 Ni1 N2 87.17(9)
O33 Ni1 N2 91.38(8)
N24 Ni1 N2 176.40(9)
C7 N2 C6 111.15(18)
C7 N2 C3 107.47(19)
C6 N2 C3 105.59(19)
C7 N2 Ni1 115.48(15)
C6 N2 Ni1 109.07(15)
C3 N2 Ni1 107.55(14)
C4 C3 N2 106.0(2)
C4 C3 H3A 110.5
N2 C3 H3A 110.5
C4 C3 H3B 110.5
N2 C3 H3B 110.5
H3A C3 H3B 108.7
C3 C4 C5 102.9(2)
C3 C4 H4A 111.2
C5 C4 H4A 111.2
C3 C4 H4B 111.2
C5 C4 H4B 111.2
H4A C4 H4B 109.1
C4 C5 C6 102.4(2)
C4 C5 H5A 111.3
C6 C5 H5A 111.3
C4 C5 H5B 111.3
C6 C5 H5B 111.3
H5A C5 H5B 109.2
N2 C6 C14 110.4(2)
N2 C6 C5 105.9(2)
C14 C6 C5 109.2(2)
N2 C6 H6A 110.4
C14 C6 H6A 110.4
C5 C6 H6A 110.4
C8A C7 N2 115.9(4)
N2 C7 C8B 115.3(3)
C8A C7 H7A 108.3
N2 C7 H7A 108.3
C8B C7 H7A 112.7
C8A C7 H7B 108.3
N2 C7 H7B 108.3
C8B C7 H7B 104.3
H7A C7 H7B 107.4
C9A C8A C13A 120.0
C9A C8A C7 117.2(6)
C13A C8A C7 122.7(6)
C10A C9A C8A 120.0
C10A C9A H9A 120.0
C8A C9A H9A 120.0
C9A C10A C11A 120.0
C9A C10A H10A 120.0
C11A C10A H10A 120.0
C10A C11A C12A 120.0
C10A C11A H11A 120.0
C12A C11A H11A 120.0
C13A C12A C11A 120.0
C13A C12A H12A 120.0
C11A C12A H12A 120.0
C12A C13A C8A 120.0
C12A C13A H13A 120.0
C8A C13A H13A 120.0
C9B C8B C13B 120.0
C9B C8B C7 121.2(5)
C13B C8B C7 118.8(5)
C10B C9B C8B 120.0
C10B C9B H9B 120.0
C8B C9B H9B 120.0
C9B C10B C11B 120.0
C9B C10B H10B 120.0
C11B C10B H10B 120.0
C12B C11B C10B 120.0
C12B C11B H11B 120.0
C10B C11B H11B 120.0
C11B C12B C13B 120.0
C11B C12B H12B 120.0
C13B C12B H12B 120.0
C12B C13B C8B 120.0
C12B C13B H13B 120.0
C8B C13B H13B 120.0
O15 C14 N16 126.9(2)
O15 C14 C6 118.7(2)
N16 C14 C6 114.4(2)
C14 N16 C17 120.2(2)
C14 N16 Ni1 114.85(16)
C17 N16 Ni1 124.95(16)
N16 C17 C22 121.5(2)
N16 C17 C18 120.7(2)
C22 C17 C18 117.7(2)
C19 C18 C17 121.6(3)
C19 C18 H18A 119.2
C17 C18 H18A 119.2
C18 C19 C20 120.4(3)
C18 C19 H19A 119.8
C20 C19 H19A 119.8
C21 C20 C19 119.0(2)
C21 C20 H20A 120.5
C19 C20 H20A 120.5
C20 C21 C22 122.2(3)
C20 C21 H21A 118.9
C22 C21 H21A 118.9
C21 C22 C17 118.6(2)
C21 C22 C23 117.5(2)
C17 C22 C23 123.8(2)
N24 C23 C22 121.7(2)
N24 C23 C25 121.0(2)
C22 C23 C25 117.3(2)
C23 N24 C31 120.1(2)
C23 N24 Ni1 128.89(17)
C31 N24 Ni1 110.94(15)
C26 C25 C30 119.2(3)
C26 C25 C23 119.6(2)
C30 C25 C23 121.2(2)
C27 C26 C25 120.5(3)
C27 C26 H26A 119.8
C25 C26 H26A 119.8
C26 C27 C28 119.8(3)
C26 C27 H27A 120.1
C28 C27 H27A 120.1
C29 C28 C27 120.2(3)
C29 C28 H28A 119.9
C27 C28 H28A 119.9
C28 C29 C30 120.8(3)
C28 C29 H29A 119.6
C30 C29 H29A 119.6
C29 C30 C25 119.5(3)
C29 C30 H30A 120.3
C25 C30 H30A 120.3
N24 C31 C32 106.63(19)
N24 C31 C35 111.11(19)
C32 C31 C35 110.2(2)
N24 C31 H31A 109.6
C32 C31 H31A 109.6
C35 C31 H31A 109.6
O34 C32 O33 124.0(2)
O34 C32 C31 121.6(2)
O33 C32 C31 114.4(2)
C32 O33 Ni1 115.18(14)
C36 C35 C31 114.9(2)
C36 C35 H35A 108.5
C31 C35 H35A 108.5
C36 C35 H35B 108.5
C31 C35 H35B 108.5
H35A C35 H35B 107.5
C35 C36 C37 114.0(2)
C35 C36 H36A 108.8
C37 C36 H36A 108.8
C35 C36 H36B 108.8
C37 C36 H36B 108.8
H36A C36 H36B 107.6
C38 C37 C36 112.7(2)
C38 C37 H37A 109.0
C36 C37 H37A 109.0
C38 C37 H37B 109.0
C36 C37 H37B 109.0
H37A C37 H37B 107.8
C39 C38 C37 125.4(3)
C39 C38 H38A 117.3
C37 C38 H38A 117.3
C38 C39 H39A 120.0
C38 C39 H39B 120.0
H39A C39 H39B 120.0

loop_
_geom_bond_atom_site_label_1
_geom_bond_atom_site_label_2
_geom_bond_distance
Ni1 N16 1.8449(19)
Ni1 O33 1.8606(16)
Ni1 N24 1.863(2)
Ni1 N2 1.941(2)
N2 C7 1.508(3)
N2 C6 1.511(3)
N2 C3 1.526(3)
C3 C4 1.512(4)
C3 H3A 0.9900
C3 H3B 0.9900
C4 C5 1.513(4)
C4 H4A 0.9900
C4 H4B 0.9900
C5 C6 1.525(4)
C5 H5A 0.9900
C5 H5B 0.9900
C6 C14 1.512(3)
C6 H6A 1.0000
C7 C8A 1.481(8)
C7 C8B 1.547(7)
C7 H7A 0.9900
C7 H7B 0.9900
C8A C9A 1.3900
C8A C13A 1.3900
C9A C10A 1.3900
C9A H9A 0.9500
C10A C11A 1.3900
C10A H10A 0.9500
C11A C12A 1.3900
C11A H11A 0.9500
C12A C13A 1.3900
C12A H12A 0.9500
C13A H13A 0.9500
C8B C9B 1.3900
C8B C13B 1.3900
C9B C10B 1.3900
C9B H9B 0.9500
C10B C11B 1.3900
C10B H10B 0.9500
C11B C12B 1.3900
C11B H11B 0.9500
C12B C13B 1.3900
C12B H12B 0.9500
C13B H13B 0.9500
C14 O15 1.226(3)
C14 N16 1.372(3)
N16 C17 1.391(3)
C17 C22 1.415(4)
C17 C18 1.417(3)
C18 C19 1.381(4)
C18 H18A 0.9500
C19 C20 1.385(4)
C19 H19A 0.9500
C20 C21 1.376(4)
C20 H20A 0.9500
C21 C22 1.411(3)
C21 H21A 0.9500
C22 C23 1.466(3)
C23 N24 1.299(3)
C23 C25 1.491(3)
N24 C31 1.482(3)
C25 C26 1.389(4)
C25 C30 1.392(4)
C26 C27 1.375(4)
C26 H26A 0.9500
C27 C28 1.381(4)
C27 H27A 0.9500
C28 C29 1.364(5)
C28 H28A 0.9500
C29 C30 1.384(4)
C29 H29A 0.9500
C30 H30A 0.9500
C31 C32 1.517(3)
C31 C35 1.543(3)
C31 H31A 1.0000
C32 O34 1.224(3)
C32 O33 1.300(3)
C35 C36 1.521(3)
C35 H35A 0.9900
C35 H35B 0.9900
C36 C37 1.521(4)
C36 H36A 0.9900
C36 H36B 0.9900
C37 C38 1.492(4)
C37 H37A 0.9900
C37 H37B 0.9900
C38 C39 1.303(4)
C38 H38A 0.9500
C39 H39A 0.9500
C39 H39B 0.9500

loop_
_geom_torsion_atom_site_label_1
_geom_torsion_atom_site_label_2
_geom_torsion_atom_site_label_3
_geom_torsion_atom_site_label_4
_geom_torsion
N16 Ni1 N2 C7 -142.45(17)
O33 Ni1 N2 C7 44.40(17)
N16 Ni1 N2 C6 -16.47(15)
O33 Ni1 N2 C6 170.38(15)
N16 Ni1 N2 C3 97.59(15)
O33 Ni1 N2 C3 -75.57(16)
C7 N2 C3 C4 130.9(2)
C6 N2 C3 C4 12.1(3)
Ni1 N2 C3 C4 -104.22(19)
N2 C3 C4 C5 -33.6(3)
C3 C4 C5 C6 41.6(3)
C7 N2 C6 C14 139.6(2)
C3 N2 C6 C14 -104.2(2)
Ni1 N2 C6 C14 11.1(2)
C7 N2 C6 C5 -102.3(2)
C3 N2 C6 C5 13.9(2)
Ni1 N2 C6 C5 129.24(18)
C4 C5 C6 N2 -34.6(3)
C4 C5 C6 C14 84.3(3)
C6 N2 C7 C8A -57.1(5)
C3 N2 C7 C8A -172.2(5)
Ni1 N2 C7 C8A 67.8(5)
C6 N2 C7 C8B -62.6(4)
C3 N2 C7 C8B -177.7(3)
Ni1 N2 C7 C8B 62.3(4)
N2 C7 C8A C9A 124.3(7)
C8B C7 C8A C9A -151(8)
N2 C7 C8A C13A -58.5(7)
C8B C7 C8A C13A 26(7)
C13A C8A C9A C10A 0.0
C7 C8A C9A C10A 177.3(7)
C8A C9A C10A C11A 0.0
C9A C10A C11A C12A 0.0
C10A C11A C12A C13A 0.0
C11A C12A C13A C8A 0.0
C9A C8A C13A C12A 0.0
C7 C8A C13A C12A -177.2(8)
C8A C7 C8B C9B 5(7)
N2 C7 C8B C9B 103.2(5)
C8A C7 C8B C13B -176(8)
N2 C7 C8B C13B -78.0(6)
C13B C8B C9B C10B 0.0
C7 C8B C9B C10B 178.8(5)
C8B C9B C10B C11B 0.0
C9B C10B C11B C12B 0.0
C10B C11B C12B C13B 0.0
C11B C12B C13B C8B 0.0
C9B C8B C13B C12B 0.0
C7 C8B C13B C12B -178.8(5)
N2 C6 C14 O15 -179.0(2)
C5 C6 C14 O15 65.0(3)
N2 C6 C14 N16 2.9(3)
C5 C6 C14 N16 -113.1(2)
O15 C14 N16 C17 -12.9(4)
C6 C14 N16 C17 165.0(2)
O15 C14 N16 Ni1 165.1(2)
C6 C14 N16 Ni1 -16.9(3)
N24 Ni1 N16 C14 -157.85(17)
N2 Ni1 N16 C14 19.35(17)
N24 Ni1 N16 C17 20.07(19)
N2 Ni1 N16 C17 -162.73(19)
C14 N16 C17 C22 154.0(2)
Ni1 N16 C17 C22 -23.8(3)
C14 N16 C17 C18 -29.5(3)
Ni1 N16 C17 C18 152.7(2)
N16 C17 C18 C19 178.4(2)
C22 C17 C18 C19 -5.0(4)
C17 C18 C19 C20 -0.6(4)
C18 C19 C20 C21 3.9(4)
C19 C20 C21 C22 -1.5(4)
C20 C21 C22 C17 -4.1(4)
C20 C21 C22 C23 172.0(2)
N16 C17 C22 C21 -176.2(2)
C18 C17 C22 C21 7.2(3)
N16 C17 C22 C23 7.9(4)
C18 C17 C22 C23 -168.7(2)
C21 C22 C23 N24 -167.8(2)
C17 C22 C23 N24 8.1(4)
C21 C22 C23 C25 9.1(3)
C17 C22 C23 C25 -175.0(2)
C22 C23 N24 C31 176.3(2)
C25 C23 N24 C31 -0.4(3)
C22 C23 N24 Ni1 -7.5(4)
C25 C23 N24 Ni1 175.69(18)
N16 Ni1 N24 C23 -4.7(2)
O33 Ni1 N24 C23 168.5(2)
N16 Ni1 N24 C31 171.73(15)
O33 Ni1 N24 C31 -15.05(15)
N24 C23 C25 C26 -104.9(3)
C22 C23 C25 C26 78.2(3)
N24 C23 C25 C30 76.5(3)
C22 C23 C25 C30 -100.4(3)
C30 C25 C26 C27 1.1(4)
C23 C25 C26 C27 -177.5(2)
C25 C26 C27 C28 -0.6(4)
C26 C27 C28 C29 0.0(5)
C27 C28 C29 C30 0.1(5)
C28 C29 C30 C25 0.5(5)
C26 C25 C30 C29 -1.1(4)
C23 C25 C30 C29 177.5(3)
C23 N24 C31 C32 -158.5(2)
Ni1 N24 C31 C32 24.7(2)
C23 N24 C31 C35 81.5(3)
Ni1 N24 C31 C35 -95.3(2)
N24 C31 C32 O34 155.8(2)
C35 C31 C32 O34 -83.5(3)
N24 C31 C32 O33 -25.8(3)
C35 C31 C32 O33 94.8(2)
O34 C32 O33 Ni1 -166.63(19)
C31 C32 O33 Ni1 15.1(3)
N24 Ni1 O33 C32 -0.02(17)
N2 Ni1 O33 C32 -176.98(17)
N24 C31 C35 C36 -177.7(2)
C32 C31 C35 C36 64.3(3)
C31 C35 C36 C37 63.0(3)
C35 C36 C37 C38 175.4(2)
C36 C37 C38 C39 107.8(4)
